data_4129862
loop_
_publ_author_name
'Deng, Lin'
'Xu, Tao'
'Li, Hongbo'
'Dong, Guangbin'

_publ_section_title
;
 Enantioselective Rh-Catalyzed Carboacylation of C&#x2550;N Bonds via C-C
 Activation of Benzocyclobutenones.
;
_journal_issue 1
_journal_name_full 'Journal of the American Chemical Society'
_journal_page_first 369
_journal_page_last 374
_journal_paper_doi 10.1021/jacs.5b11120
_journal_volume 138
_journal_year 2016
_chemical_absolute_configuration unk
_chemical_formula_moiety '0.83 C19 H19 N O2, 0.17 C19 H19 N O3'
_chemical_formula_sum 'C19 H19 N O2.2'
_chemical_formula_weight 296.55
_space_group_crystal_system orthorhombic
_space_group_IT_number 19
_space_group_name_Hall 'P 2ac 2ab'
_space_group_name_H-M_alt 'P 21 21 21'
_atom_sites_solution_hydrogens mixed
_audit_creation_method SHELXL-2014/7
_cell_angle_alpha 90
_cell_angle_beta 90
_cell_angle_gamma 90
_cell_formula_units_Z 4
_cell_length_a 8.2495(3)
_cell_length_b 12.0484(3)
_cell_length_c 14.9606(7)
_cell_measurement_reflns_used 5382
_cell_measurement_temperature 100(2)
_cell_measurement_theta_max 72.8
_cell_measurement_theta_min 3.64
_cell_volume 1486.98(10)
_computing_cell_refinement 'CrysAlisPro V 1.171.37.31, Agilent Technologies'
_computing_data_collection 'CrysAlisPro V 1.171.37.31, Agilent Technologies'
_computing_data_reduction 'CrysAlisPro V 1.171.37.31, Agilent Technologies'
_computing_molecular_graphics 'XP SHELXTL/PC, Siemens Analytical'
_computing_publication_material 'XL SHELXTL/PC, Siemens Analytical'
_computing_structure_refinement 'Shelxl-2013, Sheldrick, G. M.'
_computing_structure_solution
;

SUPERFLIP.  Palatinus, L. and Chapuis, G., J. Appl. Cryst. 40, 786-790.
;
_diffrn_ambient_temperature 100(2)
_diffrn_measured_fraction_theta_full 0.999
_diffrn_measured_fraction_theta_max 0.985
_diffrn_measurement_device_type 'Agilent SuperNova with AtlasS2 CCD'
_diffrn_measurement_method \w-scans
_diffrn_radiation_type CuK\a
_diffrn_radiation_wavelength 1.54184
_diffrn_reflns_av_R_equivalents 0.0376
_diffrn_reflns_av_unetI/netI 0.0302
_diffrn_reflns_Laue_measured_fraction_full 0.999
_diffrn_reflns_Laue_measured_fraction_max 0.985
_diffrn_reflns_limit_h_max 10
_diffrn_reflns_limit_h_min -10
_diffrn_reflns_limit_k_max 15
_diffrn_reflns_limit_k_min -14
_diffrn_reflns_limit_l_max 15
_diffrn_reflns_limit_l_min -18
_diffrn_reflns_number 9736
_diffrn_reflns_point_group_measured_fraction_full 0.988
_diffrn_reflns_point_group_measured_fraction_max 0.960
_diffrn_reflns_theta_full 67.684
_diffrn_reflns_theta_max 74.417
_diffrn_reflns_theta_min 4.712
_diffrn_source 'sealed microfocus tube'
_exptl_absorpt_coefficient_mu 0.689
_exptl_absorpt_correction_T_max 1.00
_exptl_absorpt_correction_T_min 0.849
_exptl_absorpt_correction_type multi-scan
_exptl_absorpt_process_details
;
CrysAlisPro 1.171.38.27t (Agilent, 2015)
Empirical absorption correction using spherical harmonics,
 implemented in SCALE3 ABSPACK scaling algorithm.
;
_exptl_crystal_colour colorless
_exptl_crystal_density_diffrn 1.325
_exptl_crystal_description plate
_exptl_crystal_F_000 630
_exptl_crystal_size_max 0.210
_exptl_crystal_size_mid 0.100
_exptl_crystal_size_min 0.030
_refine_diff_density_max 0.162
_refine_diff_density_min -0.277
_refine_diff_density_rms 0.042
_refine_ls_abs_structure_details
;
 Flack x determined using 1057 quotients [(I+)-(I-)]/[(I+)+(I-)]
 (Parsons, Flack and Wagner, Acta Cryst. B69 (2013) 249-259).
;
_refine_ls_abs_structure_Flack 0.13(17)
_refine_ls_extinction_method none
_refine_ls_goodness_of_fit_ref 1.050
_refine_ls_hydrogen_treatment constr
_refine_ls_matrix_type full
_refine_ls_number_parameters 206
_refine_ls_number_reflns 2909
_refine_ls_number_restraints 0
_refine_ls_restrained_S_all 1.050
_refine_ls_R_factor_all 0.0434
_refine_ls_R_factor_gt 0.0410
_refine_ls_shift/su_max 0.000
_refine_ls_shift/su_mean 0.000
_refine_ls_structure_factor_coef Fsqd
_refine_ls_weighting_details 'w=1/[\s^2^(Fo^2^)+(0.0530P)^2^+0.3740P] where P=(Fo^2^+2Fc^2^)/3'
_refine_ls_weighting_scheme calc
_refine_ls_wR_factor_gt 0.1030
_refine_ls_wR_factor_ref 0.1049
_reflns_Friedel_coverage 0.687
_reflns_Friedel_fraction_full 0.972
_reflns_Friedel_fraction_max 0.927
_reflns_number_gt 2753
_reflns_number_total 2909
_reflns_threshold_expression 'I > 2\s(I)'
_cod_data_source_file ja5b11120_si_005.cif
_cod_data_source_block shelx
_cod_original_formula_sum 'C19 H19 N O2.20'
_cod_database_code 4129862
_shelx_shelxl_version_number 2014/7
_shelx_space_group_comment
;
The symmetry employed for this shelxl refinement is uniquely defined
by the following loop, which should always be used as a source of
symmetry information in preference to the above space-group names.
They are only intended as comments.
;
_shelx_estimated_absorpt_t_min 0.869
_shelx_estimated_absorpt_t_max 0.980

loop_
_space_group_symop_operation_xyz
'x, y, z'
'-x+1/2, -y, z+1/2'
'x+1/2, -y+1/2, -z'
'-x, y+1/2, -z+1/2'

loop_
_atom_site_label
_atom_site_type_symbol
_atom_site_fract_x
_atom_site_fract_y
_atom_site_fract_z
_atom_site_U_iso_or_equiv
_atom_site_adp_type
_atom_site_occupancy
_atom_site_site_symmetry_order
_atom_site_calc_flag
_atom_site_refinement_flags_posn
_atom_site_refinement_flags_adp
_atom_site_refinement_flags_occupancy
C1 C 0.5871(3) 0.21437(18) 0.18906(17) 0.0252(5) Uani 1 1 d . . .
C2 C 0.7604(3) 0.2374(2) 0.15394(19) 0.0306(6) Uani 1 1 d . . .
H2A H 0.8421 0.2192 0.2001 0.037 Uiso 1 1 calc R U .
H2B H 0.7829 0.1925 0.0999 0.037 Uiso 1 1 calc R U .
C3 C 0.6070(3) 0.3835(2) 0.11164(18) 0.0302(5) Uani 1 1 d . . .
C4 C 0.5540(4) 0.4742(2) 0.0638(2) 0.0387(7) Uani 1 1 d . . .
H4 H 0.6261 0.5317 0.0461 0.046 Uiso 1 1 calc R U .
C5 C 0.3902(4) 0.4775(2) 0.0426(2) 0.0397(7) Uani 1 1 d . . .
H5 H 0.3493 0.5405 0.0118 0.048 Uiso 1 1 calc R U .
C6 C 0.2833(4) 0.3920(2) 0.06486(19) 0.0348(6) Uani 1 1 d . . .
H6 H 0.1730 0.3955 0.0468 0.042 Uiso 1 1 calc R U .
C7 C 0.3399(3) 0.3013(2) 0.11392(17) 0.0264(5) Uani 1 1 d . . .
C8 C 0.2495(3) 0.1965(2) 0.13809(18) 0.0285(5) Uani 1 1 d . . .
H8 H 0.1666 0.1853 0.0940 0.034 Uiso 0.83 1 d R U P
C9 C 0.3631(3) 0.0944(2) 0.13587(18) 0.0285(5) Uani 1 1 d . . .
C10 C 0.4991(3) 0.30342(19) 0.13981(17) 0.0253(5) Uani 1 1 d . . .
C11 C 0.6187(3) 0.0077(2) 0.1760(2) 0.0329(6) Uani 1 1 d . . .
H11A H 0.6100 -0.0136 0.2391 0.049 Uiso 1 1 calc R U .
H11B H 0.7323 0.0234 0.1615 0.049 Uiso 1 1 calc R U .
H11C H 0.5795 -0.0532 0.1384 0.049 Uiso 1 1 calc R U .
C12 C 0.5805(3) 0.2277(2) 0.29033(18) 0.0294(5) Uani 1 1 d . . .
H12A H 0.4673 0.2265 0.3102 0.044 Uiso 1 1 calc R U .
H12B H 0.6303 0.2985 0.3073 0.044 Uiso 1 1 calc R U .
H12C H 0.6397 0.1666 0.3187 0.044 Uiso 1 1 calc R U .
C13 C 0.1666(3) 0.2046(2) 0.22981(18) 0.0285(5) Uani 1 1 d . . .
C14 C 0.1367(3) 0.1106(2) 0.2813(2) 0.0351(6) Uani 1 1 d . . .
H14 H 0.1724 0.0400 0.2609 0.042 Uiso 1 1 calc R U .
C15 C 0.0552(3) 0.1191(2) 0.3621(2) 0.0383(6) Uani 1 1 d . . .
H15 H 0.0374 0.0542 0.3968 0.046 Uiso 1 1 calc R U .
C16 C -0.0009(3) 0.2207(2) 0.3935(2) 0.0352(6) Uani 1 1 d . . .
C17 C 0.0274(3) 0.3145(2) 0.3415(2) 0.0326(6) Uani 1 1 d . . .
H17 H -0.0107 0.3848 0.3613 0.039 Uiso 1 1 calc R U .
C18 C 0.1104(3) 0.3066(2) 0.26128(18) 0.0292(5) Uani 1 1 d . . .
H18 H 0.1295 0.3717 0.2271 0.035 Uiso 1 1 calc R U .
C19 C -0.0898(4) 0.2297(3) 0.4785(2) 0.0512(8) Uani 1 1 d . . .
H19A H -0.1883 0.2737 0.4695 0.061 Uiso 1 1 calc R U .
H19B H -0.0209 0.2659 0.5232 0.061 Uiso 1 1 calc R U .
H19C H -0.1194 0.1553 0.4995 0.061 Uiso 1 1 calc R U .
N1 N 0.5205(2) 0.10714(16) 0.15970(15) 0.0264(5) Uani 1 1 d . . .
O1 O 0.7643(2) 0.35630(15) 0.13273(14) 0.0351(5) Uani 1 1 d . . .
O2 O 0.3066(2) 0.00311(15) 0.11486(14) 0.0379(5) Uani 1 1 d . . .
O1A O 0.1274(12) 0.1911(8) 0.0735(7) 0.026(2) Uiso 0.17 1 d . . P

loop_
_atom_site_aniso_label
_atom_site_aniso_U_11
_atom_site_aniso_U_22
_atom_site_aniso_U_33
_atom_site_aniso_U_23
_atom_site_aniso_U_13
_atom_site_aniso_U_12
C1 0.0250(11) 0.0192(11) 0.0312(13) -0.0017(9) -0.0019(10) -0.0003(9)
C2 0.0256(12) 0.0243(11) 0.0419(15) -0.0041(10) 0.0004(11) -0.0018(9)
C3 0.0334(12) 0.0260(11) 0.0312(13) -0.0008(10) 0.0014(11) -0.0021(10)
C4 0.0485(16) 0.0265(13) 0.0413(16) 0.0072(11) 0.0035(13) -0.0032(12)
C5 0.0546(17) 0.0290(13) 0.0356(15) 0.0091(11) -0.0030(14) 0.0058(12)
C6 0.0392(15) 0.0322(13) 0.0328(14) 0.0020(11) -0.0069(11) 0.0076(12)
C7 0.0296(11) 0.0246(11) 0.0251(13) 0.0002(10) -0.0032(10) 0.0016(10)
C8 0.0243(11) 0.0263(11) 0.0348(14) -0.0017(10) -0.0062(10) 0.0013(10)
C9 0.0316(13) 0.0230(11) 0.0307(13) -0.0022(10) -0.0014(10) -0.0004(10)
C10 0.0302(11) 0.0208(10) 0.0248(12) -0.0009(10) 0.0007(10) 0.0012(10)
C11 0.0309(13) 0.0201(11) 0.0475(16) -0.0011(11) 0.0009(12) 0.0056(10)
C12 0.0290(12) 0.0259(11) 0.0334(14) 0.0015(10) -0.0053(10) 0.0022(10)
C13 0.0213(10) 0.0259(11) 0.0384(15) 0.0002(10) -0.0036(10) -0.0002(10)
C14 0.0293(13) 0.0281(12) 0.0480(17) 0.0019(11) 0.0034(12) 0.0037(11)
C15 0.0347(14) 0.0316(13) 0.0486(18) 0.0067(12) 0.0050(12) -0.0028(11)
C16 0.0278(11) 0.0367(13) 0.0410(16) -0.0016(12) 0.0023(12) -0.0074(11)
C17 0.0282(12) 0.0271(12) 0.0424(16) -0.0066(11) -0.0030(11) -0.0045(10)
C18 0.0270(11) 0.0243(11) 0.0362(14) -0.0013(10) -0.0056(10) -0.0043(10)
C19 0.0566(19) 0.0494(18) 0.0476(19) -0.0083(15) 0.0090(16) -0.0110(15)
N1 0.0251(10) 0.0183(9) 0.0359(12) -0.0021(8) -0.0014(9) 0.0000(8)
O1 0.0310(9) 0.0264(9) 0.0481(12) 0.0019(8) 0.0024(9) -0.0052(7)
O2 0.0354(10) 0.0272(9) 0.0511(13) -0.0113(9) -0.0043(9) -0.0035(8)

loop_
_atom_type_symbol
_atom_type_description
_atom_type_scat_dispersion_real
_atom_type_scat_dispersion_imag
_atom_type_scat_source
C C 0.0181 0.0091 'International Tables Vol C Tables 4.2.6.8 and 6.1.1.4'
H H 0.0000 0.0000 'International Tables Vol C Tables 4.2.6.8 and 6.1.1.4'
N N 0.0311 0.0180 'International Tables Vol C Tables 4.2.6.8 and 6.1.1.4'
O O 0.0492 0.0322 'International Tables Vol C Tables 4.2.6.8 and 6.1.1.4'

loop_
_geom_angle_atom_site_label_1
_geom_angle_atom_site_label_2
_geom_angle_atom_site_label_3
_geom_angle
N1 C1 C10 107.61(19)
N1 C1 C12 112.1(2)
C10 C1 C12 113.5(2)
N1 C1 C2 113.64(19)
C10 C1 C2 98.8(2)
C12 C1 C2 110.6(2)
O1 C2 C1 105.56(19)
O1 C2 H2A 110.6
C1 C2 H2A 110.6
O1 C2 H2B 110.6
C1 C2 H2B 110.6
H2A C2 H2B 108.8
O1 C3 C4 127.4(2)
O1 C3 C10 111.9(2)
C4 C3 C10 120.6(3)
C3 C4 C5 116.7(3)
C3 C4 H4 121.6
C5 C4 H4 121.6
C4 C5 C6 122.6(3)
C4 C5 H5 118.7
C6 C5 H5 118.7
C7 C6 C5 119.4(3)
C7 C6 H6 120.3
C5 C6 H6 120.3
C10 C7 C6 117.0(2)
C10 C7 C8 114.9(2)
C6 C7 C8 128.0(2)
O1A C8 C7 103.2(4)
O1A C8 C13 107.4(4)
C7 C8 C13 112.4(2)
O1A C8 C9 112.6(4)
C7 C8 C9 111.2(2)
C13 C8 C9 109.8(2)
C7 C8 H8 107.8
C13 C8 H8 107.8
C9 C8 H8 107.8
O2 C9 N1 121.9(2)
O2 C9 C8 119.1(2)
N1 C9 C8 119.0(2)
C7 C10 C3 123.1(2)
C7 C10 C1 126.4(2)
C3 C10 C1 109.9(2)
N1 C11 H11A 109.5
N1 C11 H11B 109.5
H11A C11 H11B 109.5
N1 C11 H11C 109.5
H11A C11 H11C 109.5
H11B C11 H11C 109.5
C1 C12 H12A 109.5
C1 C12 H12B 109.5
H12A C12 H12B 109.5
C1 C12 H12C 109.5
H12A C12 H12C 109.5
H12B C12 H12C 109.5
C14 C13 C18 118.1(2)
C14 C13 C8 121.4(2)
C18 C13 C8 120.3(2)
C15 C14 C13 120.5(3)
C15 C14 H14 119.8
C13 C14 H14 119.8
C14 C15 C16 121.4(3)
C14 C15 H15 119.3
C16 C15 H15 119.3
C15 C16 C17 118.1(3)
C15 C16 C19 121.5(3)
C17 C16 C19 120.5(3)
C18 C17 C16 120.7(2)
C18 C17 H17 119.6
C16 C17 H17 119.6
C17 C18 C13 121.2(2)
C17 C18 H18 119.4
C13 C18 H18 119.4
C16 C19 H19A 109.5
C16 C19 H19B 109.5
H19A C19 H19B 109.5
C16 C19 H19C 109.5
H19A C19 H19C 109.5
H19B C19 H19C 109.5
C9 N1 C11 118.7(2)
C9 N1 C1 122.4(2)
C11 N1 C1 117.47(19)
C3 O1 C2 105.17(19)

loop_
_geom_bond_atom_site_label_1
_geom_bond_atom_site_label_2
_geom_bond_distance
C1 N1 1.471(3)
C1 C10 1.490(3)
C1 C12 1.524(4)
C1 C2 1.548(3)
C2 O1 1.468(3)
C2 H2A 0.9900
C2 H2B 0.9900
C3 O1 1.375(3)
C3 C4 1.378(4)
C3 C10 1.378(4)
C4 C5 1.388(5)
C4 H4 0.9500
C5 C6 1.397(4)
C5 H5 0.9500
C6 C7 1.396(4)
C6 H6 0.9500
C7 C10 1.370(3)
C7 C8 1.510(3)
C8 O1A 1.398(10)
C8 C13 1.537(4)
C8 C9 1.546(3)
C8 H8 0.9600
C9 O2 1.236(3)
C9 N1 1.355(3)
C11 N1 1.467(3)
C11 H11A 0.9800
C11 H11B 0.9800
C11 H11C 0.9800
C12 H12A 0.9800
C12 H12B 0.9800
C12 H12C 0.9800
C13 C14 1.392(4)
C13 C18 1.395(3)
C14 C15 1.388(4)
C14 H14 0.9500
C15 C16 1.390(4)
C15 H15 0.9500
C16 C17 1.392(4)
C16 C19 1.472(4)
C17 C18 1.386(4)
C17 H17 0.9500
C18 H18 0.9500
C19 H19A 0.9800
C19 H19B 0.9800
C19 H19C 0.9800

loop_
_geom_torsion_atom_site_label_1
_geom_torsion_atom_site_label_2
_geom_torsion_atom_site_label_3
_geom_torsion_atom_site_label_4
_geom_torsion
N1 C1 C2 O1 141.8(2)
C10 C1 C2 O1 28.1(3)
C12 C1 C2 O1 -91.2(2)
O1 C3 C4 C5 173.1(3)
C10 C3 C4 C5 -2.7(4)
C3 C4 C5 C6 -2.6(5)
C4 C5 C6 C7 3.0(5)
C5 C6 C7 C10 1.8(4)
C5 C6 C7 C8 -174.4(3)
C10 C7 C8 O1A -153.7(5)
C6 C7 C8 O1A 22.5(5)
C10 C7 C8 C13 90.9(3)
C6 C7 C8 C13 -92.9(3)
C10 C7 C8 C9 -32.7(3)
C6 C7 C8 C9 143.5(3)
O1A C8 C9 O2 -33.1(6)
C7 C8 C9 O2 -148.4(2)
C13 C8 C9 O2 86.6(3)
O1A C8 C9 N1 148.9(5)
C7 C8 C9 N1 33.6(3)
C13 C8 C9 N1 -91.4(3)
C6 C7 C10 C3 -7.2(4)
C8 C7 C10 C3 169.4(2)
C6 C7 C10 C1 -177.3(2)
C8 C7 C10 C1 -0.7(4)
O1 C3 C10 C7 -168.6(2)
C4 C3 C10 C7 7.9(4)
O1 C3 C10 C1 3.0(3)
C4 C3 C10 C1 179.5(3)
N1 C1 C10 C7 33.6(3)
C12 C1 C10 C7 -91.0(3)
C2 C1 C10 C7 152.0(3)
N1 C1 C10 C3 -137.6(2)
C12 C1 C10 C3 97.8(3)
C2 C1 C10 C3 -19.2(3)
O1A C8 C13 C14 94.3(5)
C7 C8 C13 C14 -152.8(2)
C9 C8 C13 C14 -28.5(3)
O1A C8 C13 C18 -81.9(5)
C7 C8 C13 C18 31.0(3)
C9 C8 C13 C18 155.3(2)
C18 C13 C14 C15 -0.9(4)
C8 C13 C14 C15 -177.1(2)
C13 C14 C15 C16 1.0(4)
C14 C15 C16 C17 -0.2(4)
C14 C15 C16 C19 179.0(3)
C15 C16 C17 C18 -0.6(4)
C19 C16 C17 C18 -179.8(3)
C16 C17 C18 C13 0.6(4)
C14 C13 C18 C17 0.1(4)
C8 C13 C18 C17 176.4(2)
O2 C9 N1 C11 -10.8(4)
C8 C9 N1 C11 167.1(2)
O2 C9 N1 C1 -176.9(2)
C8 C9 N1 C1 1.0(4)
C10 C1 N1 C9 -32.7(3)
C12 C1 N1 C9 92.8(3)
C2 C1 N1 C9 -141.0(2)
C10 C1 N1 C11 161.0(2)
C12 C1 N1 C11 -73.5(3)
C2 C1 N1 C11 52.7(3)
C4 C3 O1 C2 -160.1(3)
C10 C3 O1 C2 16.1(3)
C1 C2 O1 C3 -28.0(3)
